data_2108924
loop_
_publ_author_name
'Rejnhardt, Piotr'
'Drozd, Marek'
'Daszkiewicz, Marek'

_publ_section_title
;
 Low-temperature phase transition and high-pressure phase stability of
 1<i>H</i>-pyrazole-1-carboxamidine nitrate
;
_journal_issue 6
_journal_name_full 'Acta Crystallographica Section B'
_journal_page_first 996
_journal_page_last 1002
_journal_paper_doi 10.1107/S2052520621010970
_journal_volume 77
_journal_year 2021
_chemical_formula_moiety 'N O3, C4 H7 N4'
_chemical_formula_sum 'C4 H7 N5 O3'
_chemical_formula_weight 173.15
_space_group_crystal_system monoclinic
_space_group_IT_number 14
_space_group_name_Hall '-P 2ybc'
_space_group_name_H-M_alt 'P 1 21/c 1'
_atom_sites_solution_hydrogens geom
_atom_sites_solution_primary dual
_audit_creation_date 2020-12-15
_audit_creation_method
;
Olex2 1.2
(compiled 2018.05.29 svn.r3508 for OlexSys, GUI svn.r5506)
;
_cell_angle_alpha 90
_cell_angle_beta 100.401(5)
_cell_angle_gamma 90
_cell_formula_units_Z 4
_cell_length_a 5.1532(2)
_cell_length_b 10.2613(4)
_cell_length_c 14.0623(7)
_cell_measurement_reflns_used 2944
_cell_measurement_temperature 300.00(10)
_cell_measurement_theta_max 28.7380
_cell_measurement_theta_min 3.5430
_cell_volume 731.38(6)
_computing_cell_refinement 'CrysAlisPro 1.171.39.46 (Rigaku OD, 2018)'
_computing_data_collection 'CrysAlisPro 1.171.39.46 (Rigaku OD, 2018)'
_computing_data_reduction 'CrysAlisPro 1.171.39.46 (Rigaku OD, 2018)'
_computing_molecular_graphics 'Olex2 (Dolomanov et al., 2009)'
_computing_publication_material 'Olex2 (Dolomanov et al., 2009)'
_computing_structure_refinement 'ShelXL (Sheldrick, 2015)'
_computing_structure_solution 'ShelXT (Sheldrick, 2015)'
_diffrn_ambient_environment air
_diffrn_ambient_temperature 300.00(10)
_diffrn_detector 'CCD plate'
_diffrn_detector_area_resol_mean 10.6249
_diffrn_detector_type Atlas
_diffrn_measured_fraction_theta_full 0.998
_diffrn_measured_fraction_theta_max 0.906
_diffrn_measurement_details
;
List of Runs (angles in degrees, time in seconds):

  # Type    Start    End  Width  t~exp~   \w     \q     \k     \f   Frames
--------------------------------------------------------------------------
  1  \w    -65.00  45.40   0.80   10.00    --   13.31 -57.00   0.00  138
  2  \w    -65.00  45.40   0.80   10.00    --   13.31 -57.00-120.00  138
  3  \w     35.00 105.40   0.80   10.00    --   13.31 178.00-120.00   88
  4  \w    -78.00 -38.00   0.80   10.00    --   13.31 178.00  60.00   50
  5  \w    -19.00  90.60   0.80   10.00    --   13.31  57.00   0.00  137
;
_diffrn_measurement_device 'four-circle diffractometer'
_diffrn_measurement_device_type 'Xcalibur, Atlas'
_diffrn_measurement_method '\w scans'
_diffrn_orient_matrix_type 'CrysAlisPro convention (1999,Acta A55,543-557)'
_diffrn_orient_matrix_UB_11 0.0802586000
_diffrn_orient_matrix_UB_12 0.0540285000
_diffrn_orient_matrix_UB_13 -0.0071016000
_diffrn_orient_matrix_UB_21 0.0462844000
_diffrn_orient_matrix_UB_22 0.0037113000
_diffrn_orient_matrix_UB_23 0.0505791000
_diffrn_orient_matrix_UB_31 0.1049137000
_diffrn_orient_matrix_UB_32 -0.0429418000
_diffrn_orient_matrix_UB_33 -0.0045510000
_diffrn_radiation_monochromator graphite
_diffrn_radiation_probe x-ray
_diffrn_radiation_type MoK\a
_diffrn_radiation_wavelength 0.71073
_diffrn_reflns_av_R_equivalents 0.0183
_diffrn_reflns_av_unetI/netI 0.0143
_diffrn_reflns_Laue_measured_fraction_full 0.998
_diffrn_reflns_Laue_measured_fraction_max 0.906
_diffrn_reflns_limit_h_max 6
_diffrn_reflns_limit_h_min -7
_diffrn_reflns_limit_k_max 13
_diffrn_reflns_limit_k_min -14
_diffrn_reflns_limit_l_max 19
_diffrn_reflns_limit_l_min -19
_diffrn_reflns_number 7849
_diffrn_reflns_point_group_measured_fraction_full 0.998
_diffrn_reflns_point_group_measured_fraction_max 0.906
_diffrn_reflns_theta_full 25.242
_diffrn_reflns_theta_max 29.232
_diffrn_reflns_theta_min 3.553
_diffrn_source 'fine-focus sealed X-ray tube'
_diffrn_source_type 'Enhance (Mo) X-ray Source'
_exptl_absorpt_coefficient_mu 0.134
_exptl_absorpt_correction_T_max 1.00000
_exptl_absorpt_correction_T_min 0.82032
_exptl_absorpt_correction_type multi-scan
_exptl_absorpt_process_details
;
CrysAlisPro 1.171.39.46 (Rigaku Oxford Diffraction, 2018)
Empirical absorption correction using spherical harmonics,
 implemented in SCALE3 ABSPACK scaling algorithm.
;
_exptl_crystal_colour colourless
_exptl_crystal_density_diffrn 1.572
_exptl_crystal_description prism
_exptl_crystal_F_000 360
_exptl_crystal_size_max 0.492
_exptl_crystal_size_mid 0.357
_exptl_crystal_size_min 0.315
_refine_diff_density_max 0.120
_refine_diff_density_min -0.215
_refine_diff_density_rms 0.040
_refine_ls_extinction_method none
_refine_ls_goodness_of_fit_ref 1.031
_refine_ls_hydrogen_treatment mixed
_refine_ls_matrix_type full
_refine_ls_number_parameters 114
_refine_ls_number_reflns 1792
_refine_ls_number_restraints 0
_refine_ls_restrained_S_all 1.031
_refine_ls_R_factor_all 0.0589
_refine_ls_R_factor_gt 0.0402
_refine_ls_shift/su_max 0.000
_refine_ls_shift/su_mean 0.000
_refine_ls_structure_factor_coef Fsqd
_refine_ls_weighting_details 'w=1/[\s^2^(Fo^2^)+(0.0613P)^2^+0.1088P] where P=(Fo^2^+2Fc^2^)/3'
_refine_ls_weighting_scheme calc
_refine_ls_wR_factor_gt 0.1062
_refine_ls_wR_factor_ref 0.1198
_reflns_Friedel_coverage 0.000
_reflns_number_gt 1313
_reflns_number_total 1792
_reflns_threshold_expression 'I > 2\s(I)'
_cod_data_source_file xk5086sup1.cif
_cod_data_source_block 300K
_cod_database_code 2108924
_shelx_shelxl_version_number 2018/3
_chemical_oxdiff_formula C4N4NO3H7
_shelx_space_group_comment
;
The symmetry employed for this shelxl refinement is uniquely defined
by the following loop, which should always be used as a source of
symmetry information in preference to the above space-group names.
They are only intended as comments.
;
_reflns_odcompleteness_completeness 99.87
_reflns_odcompleteness_iscentric 1
_reflns_odcompleteness_theta 26.32
_olex2_refinement_description
;
1. Fixed Uiso
 At 1.2 times of:
  All H(H) groups
2.a Aromatic/amide H refined with riding coordinates:
 C1(H1), C2(H2), C3(H3)
2.b X=CH2 refined with riding coordinates:
 N3(H3A,H3B), N4(H4A,H4B)
;
_olex2_submission_special_instructions 'No special instructions were received'
_oxdiff_exptl_absorpt_empirical_details
;
Empirical correction (ABSPACK) includes:
- Absorption correction using spherical harmonics
- Frame scaling
;
_oxdiff_exptl_absorpt_empirical_full_max 1.167
_oxdiff_exptl_absorpt_empirical_full_min 0.922

loop_
_space_group_symop_operation_xyz
'x, y, z'
'-x, y+1/2, -z+1/2'
'-x, -y, -z'
'x, -y-1/2, z-1/2'

loop_
_atom_site_label
_atom_site_type_symbol
_atom_site_fract_x
_atom_site_fract_y
_atom_site_fract_z
_atom_site_U_iso_or_equiv
_atom_site_adp_type
_atom_site_occupancy
_atom_site_site_symmetry_order
_atom_site_calc_flag
_atom_site_refinement_flags_posn
_atom_site_refinement_flags_adp
_atom_site_refinement_flags_occupancy
_atom_site_disorder_assembly
_atom_site_disorder_group
O1 O 0.5158(2) 0.67349(10) 0.14231(9) 0.0618(3) Uani 1 1 d . . . . .
O2 O 0.8291(3) 0.53593(12) 0.17855(13) 0.0947(5) Uani 1 1 d . . . . .
O3 O 0.9086(2) 0.73790(12) 0.20697(9) 0.0674(4) Uani 1 1 d . . . . .
C1 C 0.8875(3) 0.78677(15) 0.46172(11) 0.0555(4) Uani 1 1 d . . . . .
H1 H 1.035698 0.826486 0.497597 0.068(5) Uiso 1 1 calc R . . . .
C2 C 0.6694(3) 0.85583(15) 0.41203(12) 0.0576(4) Uani 1 1 d . . . . .
H2 H 0.646725 0.945745 0.409058 0.062(5) Uiso 1 1 calc R . . . .
C3 C 0.5006(3) 0.76454(15) 0.36971(11) 0.0530(4) Uani 1 1 d . . . . .
H3 H 0.336254 0.778945 0.331375 0.074(5) Uiso 1 1 calc R . . . .
C4 C 0.5214(3) 0.52205(13) 0.37096(9) 0.0442(3) Uani 1 1 d . . . . .
N1 N 0.6169(2) 0.64581(11) 0.39384(8) 0.0446(3) Uani 1 1 d . . . . .
N2 N 0.8595(2) 0.66018(11) 0.45209(9) 0.0508(3) Uani 1 1 d . . . . .
N3 N 0.6608(2) 0.42348(13) 0.40872(9) 0.0575(4) Uani 1 1 d . . . . .
H3A H 0.603281 0.345436 0.396687 0.073(6) Uiso 1 1 calc R . . . .
H3B H 0.810606 0.436180 0.445781 0.087 Uiso 1 1 calc R . . . .
N4 N 0.2933(2) 0.50738(14) 0.31439(9) 0.0582(4) Uani 1 1 d . . . . .
H4A H 0.230762 0.430492 0.301066 0.072(6) Uiso 1 1 calc R . . . .
H4B H 0.205343 0.574588 0.290410 0.086 Uiso 1 1 calc R . . . .
N5 N 0.7515(2) 0.64833(12) 0.17554(9) 0.0524(3) Uani 1 1 d . . . . .

loop_
_atom_site_aniso_label
_atom_site_aniso_U_11
_atom_site_aniso_U_22
_atom_site_aniso_U_33
_atom_site_aniso_U_23
_atom_site_aniso_U_13
_atom_site_aniso_U_12
O1 0.0412(6) 0.0555(6) 0.0815(8) 0.0062(5) -0.0079(5) 0.0055(4)
O2 0.0662(9) 0.0587(8) 0.1421(13) 0.0041(8) -0.0270(8) 0.0186(6)
O3 0.0500(6) 0.0748(8) 0.0723(7) -0.0112(6) -0.0026(5) -0.0079(5)
C1 0.0565(8) 0.0478(8) 0.0591(9) -0.0030(7) 0.0020(7) -0.0013(7)
C2 0.0658(10) 0.0456(8) 0.0605(9) 0.0032(6) 0.0087(8) 0.0082(7)
C3 0.0507(8) 0.0550(8) 0.0518(8) 0.0090(6) 0.0053(6) 0.0142(7)
C4 0.0374(7) 0.0516(8) 0.0415(6) 0.0006(6) 0.0016(5) 0.0005(6)
N1 0.0383(6) 0.0479(7) 0.0446(6) 0.0035(5) -0.0003(5) 0.0035(5)
N2 0.0429(6) 0.0485(7) 0.0554(7) -0.0010(5) -0.0064(5) 0.0013(5)
N3 0.0482(7) 0.0454(7) 0.0698(8) -0.0001(6) -0.0142(6) -0.0023(5)
N4 0.0438(7) 0.0656(8) 0.0585(7) -0.0013(6) -0.0090(6) -0.0012(6)
N5 0.0433(7) 0.0603(8) 0.0497(7) 0.0039(5) -0.0017(5) 0.0036(6)

loop_
_atom_type_symbol
_atom_type_description
_atom_type_scat_dispersion_real
_atom_type_scat_dispersion_imag
_atom_type_scat_source
C C 0.0033 0.0016 'International Tables Vol C Tables 4.2.6.8 and 6.1.1.4'
H H 0.0000 0.0000 'International Tables Vol C Tables 4.2.6.8 and 6.1.1.4'
N N 0.0061 0.0033 'International Tables Vol C Tables 4.2.6.8 and 6.1.1.4'
O O 0.0106 0.0060 'International Tables Vol C Tables 4.2.6.8 and 6.1.1.4'

loop_
_exptl_crystal_face_index_h
_exptl_crystal_face_index_k
_exptl_crystal_face_index_l
_exptl_crystal_face_perp_dist
-6 7 -2 0.1546
-2 8 16 0.2504
2 -8 -16 0.1794
0 -11 12 0.1349
3 8 -16 0.1541
6 -1 -14 0.1055
-4 -5 17 0.2155
1 14 -1 0.2137
7 -1 -6 0.1019
-3 -13 4 0.2199
4 2 -18 0.1187
2 -14 -4 0.2000
-4 -12 -1 0.2310
7 1 -3 0.1067
6 -2 5 0.1266
-1 11 13 0.2388
-4 -9 -9 0.2360
7 -1 2 0.1001
0 12 10 0.2324
4 -5 -17 0.1417
-5 10 5 0.1739

loop_
_geom_angle_atom_site_label_1
_geom_angle_atom_site_label_2
_geom_angle_atom_site_label_3
_geom_angle
_geom_angle_site_symmetry_1
_geom_angle_site_symmetry_3
_geom_angle_publ_flag
N2 C1 C2 112.68(14) . . ?
C3 C2 C1 105.36(14) . . ?
C2 C3 N1 106.90(13) . . ?
N3 C4 N1 118.34(12) . . ?
N3 C4 N4 122.09(14) . . ?
N4 C4 N1 119.55(13) . . ?
C3 N1 C4 129.65(12) . . ?
C3 N1 N2 111.22(11) . . ?
N2 N1 C4 119.09(10) . . ?
C1 N2 N1 103.84(11) . . ?
O1 N5 O3 120.29(13) . . ?
O2 N5 O1 120.01(13) . . ?
O2 N5 O3 119.70(13) . . ?

loop_
_geom_bond_atom_site_label_1
_geom_bond_atom_site_label_2
_geom_bond_distance
_geom_bond_site_symmetry_2
_geom_bond_publ_flag
O1 N5 1.2469(16) . ?
O2 N5 1.2190(16) . ?
O3 N5 1.2514(17) . ?
C1 C2 1.403(2) . ?
C1 N2 1.3113(19) . ?
C2 C3 1.342(2) . ?
C3 N1 1.3730(18) . ?
C4 N1 1.3789(18) . ?
C4 N3 1.2972(19) . ?
C4 N4 1.3037(17) . ?
N1 N2 1.3733(15) . ?

loop_
_geom_hbond_atom_site_label_D
_geom_hbond_atom_site_label_H
_geom_hbond_atom_site_label_A
_geom_hbond_distance_DH
_geom_hbond_distance_HA
_geom_hbond_distance_DA
_geom_hbond_angle_DHA
_geom_hbond_site_symmetry_A
_geom_hbond_publ_flag
N3 H3A O1 0.86 1.92 2.7726(17) 174.4 2_645 yes
N3 H3B N2 0.86 2.25 2.9887(17) 144.5 3_766 yes
N4 H4A O3 0.86 2.10 2.9506(19) 170.6 2_645 yes
N4 H4B O3 0.86 2.42 3.2752(18) 170.4 1_455 yes

loop_
_exptl_oxdiff_crystal_face_indexfrac_h
_exptl_oxdiff_crystal_face_indexfrac_k
_exptl_oxdiff_crystal_face_indexfrac_l
_exptl_oxdiff_crystal_face_x
_exptl_oxdiff_crystal_face_y
_exptl_oxdiff_crystal_face_z
-6.0008 6.9999 -2.0010 -0.0892 -0.3530 -0.9210
-2.0029 8.0042 16.0040 0.1581 0.7465 -0.6267
2.0029 -8.0042 -16.0040 -0.1581 -0.7465 0.6267
0.0022 -10.9960 11.9952 -0.6791 0.5660 0.4178
2.9984 7.9946 -15.9948 0.7862 -0.6406 0.0441
6.0002 -1.0047 -13.9971 0.5267 -0.4340 0.7363
-3.9991 -4.9944 16.9957 -0.7115 0.6560 -0.2824
0.9961 13.9987 -0.9919 0.8433 0.0479 -0.4921
6.9995 -1.0027 -5.9957 0.5502 0.0170 0.8047
-2.9963 -12.9976 3.9912 -0.9711 0.0150 0.2256
4.0000 1.9943 -17.9974 0.5566 -0.7178 0.4159
2.0037 -14.0005 -4.0062 -0.5672 -0.1619 0.8297
-3.9960 -11.9989 -1.0095 -0.9618 -0.2805 0.1006
6.9988 0.9980 -2.9944 0.6369 0.1762 0.7050
5.9992 -1.9994 5.0039 0.3379 0.5233 0.6925
-1.0037 11.0030 13.0061 0.4216 0.6522 -0.6370
-3.9963 -9.0013 -9.0085 -0.7431 -0.6740 0.0083
6.9990 -1.0005 2.0049 0.4934 0.4216 0.7681
-0.0039 12.0020 10.0072 0.5771 0.5505 -0.5613
4.0018 -5.0050 -17.0010 0.1715 -0.6932 0.7121
-5.0022 10.0015 5.0019 0.1034 0.0586 -0.9770

_cod_database_fobs_code 2108924
